data_1505351
loop_
_publ_author_name
'Huang, Xian'
'Yang, Yewei'

_publ_section_title
;
 Acylation of alkylidenecyclopropanes for the facile synthesis of
 alpha,beta-unsaturated ketone and benzofulvene derivatives with high
 stereoselectivity.
;
_journal_issue 9
_journal_name_full 'Organic letters'
_journal_page_first 1667
_journal_page_last 1670
_journal_paper_doi 10.1021/ol070331h
_journal_volume 9
_journal_year 2007
_chemical_formula_sum 'C12 H13 Cl O'
_chemical_formula_weight 208.67
_chemical_name_systematic
; 
 ? 
;
_space_group_IT_number 14
_symmetry_cell_setting monoclinic
_symmetry_space_group_name_Hall '-P 2yn'
_symmetry_space_group_name_H-M 'P 1 21/n 1'
_atom_sites_solution_hydrogens geom
_atom_sites_solution_primary direct
_atom_sites_solution_secondary difmap
_audit_creation_method SHELXL-97
_cell_angle_alpha 90.00
_cell_angle_beta 96.230(4)
_cell_angle_gamma 90.00
_cell_formula_units_Z 8
_cell_length_a 11.087(2)
_cell_length_b 13.811(3)
_cell_length_c 14.609(3)
_cell_measurement_reflns_used 2676
_cell_measurement_temperature 293(2)
_cell_measurement_theta_max 47.923
_cell_measurement_theta_min 4.728
_cell_volume 2223.8(8)
_computing_cell_refinement 'Bruker SMART'
_computing_data_collection 'Bruker SMART'
_computing_data_reduction 'Bruker SHELXTL'
_computing_molecular_graphics 'Bruker SHELXTL'
_computing_publication_material 'Bruker SHELXTL'
_computing_structure_refinement 'SHELXL-97 (Sheldrick, 1997)'
_computing_structure_solution 'SHELXS-97 (Sheldrick, 1990)'
_diffrn_ambient_temperature 293(2)
_diffrn_measured_fraction_theta_full 0.995
_diffrn_measured_fraction_theta_max 0.995
_diffrn_measurement_device_type 'CCD area detector'
_diffrn_measurement_method 'phi and omega scans'
_diffrn_radiation_monochromator graphite
_diffrn_radiation_source 'fine-focus sealed tube'
_diffrn_radiation_type MoK\a
_diffrn_radiation_wavelength 0.71073
_diffrn_reflns_av_R_equivalents 0.0943
_diffrn_reflns_av_sigmaI/netI 0.0830
_diffrn_reflns_limit_h_max 12
_diffrn_reflns_limit_h_min -14
_diffrn_reflns_limit_k_max 17
_diffrn_reflns_limit_k_min -17
_diffrn_reflns_limit_l_max 18
_diffrn_reflns_limit_l_min -14
_diffrn_reflns_number 12868
_diffrn_reflns_theta_full 27.00
_diffrn_reflns_theta_max 27.00
_diffrn_reflns_theta_min 2.03
_exptl_absorpt_coefficient_mu 0.308
_exptl_absorpt_correction_T_max 1.00000
_exptl_absorpt_correction_T_min 0.80667
_exptl_absorpt_correction_type empirical
_exptl_crystal_colour colorless
_exptl_crystal_density_diffrn 1.244
_exptl_crystal_density_method 'not measured'
_exptl_crystal_description prismatic
_exptl_crystal_F_000 876
_exptl_crystal_size_max 0.505
_exptl_crystal_size_mid 0.470
_exptl_crystal_size_min 0.421
_refine_diff_density_max 0.247
_refine_diff_density_min -0.258
_refine_diff_density_rms 0.084
_refine_ls_extinction_coef 0.0020(9)
_refine_ls_extinction_expression Fc^*^=kFc[1+0.001xFc^2^\l^3^/sin(2\q)]^-1/4^
_refine_ls_extinction_method SHELXL
_refine_ls_goodness_of_fit_ref 0.892
_refine_ls_hydrogen_treatment mixed
_refine_ls_matrix_type full
_refine_ls_number_parameters 324
_refine_ls_number_reflns 4837
_refine_ls_number_restraints 0
_refine_ls_restrained_S_all 0.892
_refine_ls_R_factor_all 0.0922
_refine_ls_R_factor_gt 0.0527
_refine_ls_shift/su_max 0.000
_refine_ls_shift/su_mean 0.000
_refine_ls_structure_factor_coef Fsqd
_refine_ls_weighting_details 'calc w=1/[\s^2^(Fo^2^)+(0.0703P)^2^+0.0000P] where P=(Fo^2^+2Fc^2^)/3'
_refine_ls_weighting_scheme calc
_refine_ls_wR_factor_gt 0.1300
_refine_ls_wR_factor_ref 0.1493
_reflns_number_gt 2661
_reflns_number_total 4837
_reflns_threshold_expression >2sigma(I)
_cod_data_source_file ol070331hsi20070208_085131.cif
_cod_data_source_block cd2729
_cod_depositor_comments
;
The following automatic conversions were performed:

'_symmetry_cell_setting' value 'Monoclinic' changed to 'monoclinic'
according to /home/saulius/struct/CIF-dictionaries/cif_core.dic
dictionary named 'cif_core.dic' version 2.4.1 from 2010-06-29.

Automatic conversion script
Id: cif_fix_values 1715 2011-07-08 13:25:40Z adriana 
;
_cod_original_cell_volume 2223.8(7)
_cod_original_sg_symbol_H-M P2(1)/n
_cod_database_code 1505351

loop_
_symmetry_equiv_pos_as_xyz
'x, y, z'
'-x+1/2, y+1/2, -z+1/2'
'-x, -y, -z'
'x-1/2, -y-1/2, z-1/2'

loop_
_atom_site_label
_atom_site_type_symbol
_atom_site_fract_x
_atom_site_fract_y
_atom_site_fract_z
_atom_site_U_iso_or_equiv
_atom_site_adp_type
_atom_site_occupancy
_atom_site_symmetry_multiplicity
_atom_site_calc_flag
_atom_site_refinement_flags
Cl1 Cl 0.44376(5) 0.32915(4) 0.11060(5) 0.0951(3) Uani 1 1 d .
Cl2 Cl 0.05385(5) 0.07025(4) 0.88043(5) 0.0935(3) Uani 1 1 d .
O1 O 0.28804(14) 0.62889(11) 0.15250(15) 0.1121(7) Uani 1 1 d .
O2 O 0.21125(14) 0.37398(11) 0.83895(14) 0.1059(6) Uani 1 1 d .
C1 C 0.03732(16) 0.47179(13) 0.12950(12) 0.0535(5) Uani 1 1 d .
H1 H -0.0164 0.5198 0.1438 0.064 Uiso 1 1 calc R
C2 C 0.14864(17) 0.50297(13) 0.12500(16) 0.0684(6) Uani 1 1 d .
C3 C 0.18217(18) 0.60511(14) 0.14454(15) 0.0662(6) Uani 1 1 d .
C4 C 0.08768(18) 0.68017(13) 0.15049(16) 0.0686(6) Uani 1 1 d .
H4A H 0.1256 0.7406 0.1688 0.103 Uiso 1 1 calc R
H4B H 0.0348 0.6609 0.1951 0.103 Uiso 1 1 calc R
H4C H 0.0414 0.6876 0.0914 0.103 Uiso 1 1 calc R
C5 C -0.01809(17) 0.37591(13) 0.11620(12) 0.0522(5) Uani 1 1 d .
C6 C 0.04407(19) 0.28831(14) 0.12014(15) 0.0701(6) Uani 1 1 d .
H6 H 0.1282 0.2882 0.1320 0.084 Uiso 1 1 calc R
C7 C -0.0173(2) 0.20131(15) 0.10671(17) 0.0806(7) Uani 1 1 d .
H7 H 0.0259 0.1435 0.1096 0.097 Uiso 1 1 calc R
C8 C -0.1409(2) 0.19988(16) 0.08919(15) 0.0792(7) Uani 1 1 d .
H8 H -0.1817 0.1413 0.0795 0.095 Uiso 1 1 calc R
C9 C -0.2040(2) 0.28476(17) 0.08602(16) 0.0772(6) Uani 1 1 d .
H9 H -0.2881 0.2841 0.0741 0.093 Uiso 1 1 calc R
C10 C -0.14376(18) 0.37125(15) 0.10043(14) 0.0645(5) Uani 1 1 d .
H10 H -0.1884 0.4283 0.0996 0.077 Uiso 1 1 calc R
C11 C 0.2447(3) 0.4417(2) 0.0827(2) 0.0597(8) Uani 0.75 1 d P
C12 C 0.3324(3) 0.4024(2) 0.1598(3) 0.0629(8) Uani 0.75 1 d P
C13 C 0.45771(17) 0.21198(13) 0.85706(12) 0.0557(5) Uani 1 1 d .
H13 H 0.5142 0.2613 0.8537 0.067 Uiso 1 1 calc R
C14 C 0.34530(18) 0.24304(14) 0.85211(16) 0.0719(6) Uani 1 1 d .
C15 C 0.31606(18) 0.34727(14) 0.84328(15) 0.0662(5) Uani 1 1 d .
C16 C 0.4122(2) 0.42022(14) 0.84215(19) 0.0866(7) Uani 1 1 d .
H16A H 0.3764 0.4830 0.8309 0.130 Uiso 1 1 calc R
H16B H 0.4620 0.4050 0.7943 0.130 Uiso 1 1 calc R
H16C H 0.4612 0.4204 0.9005 0.130 Uiso 1 1 calc R
C17 C 0.51228(17) 0.11549(13) 0.86678(12) 0.0526(5) Uani 1 1 d .
C18 C 0.45076(18) 0.02860(14) 0.86196(15) 0.0699(6) Uani 1 1 d .
H18 H 0.3664 0.0289 0.8527 0.084 Uiso 1 1 calc R
C19 C 0.5112(2) -0.05867(14) 0.87049(15) 0.0770(6) Uani 1 1 d .
H19 H 0.4676 -0.1163 0.8674 0.092 Uiso 1 1 calc R
C20 C 0.6354(2) -0.06061(16) 0.88350(14) 0.0730(6) Uani 1 1 d .
H20 H 0.6764 -0.1194 0.8884 0.088 Uiso 1 1 calc R
C21 C 0.6983(2) 0.02415(17) 0.88917(16) 0.0771(6) Uani 1 1 d .
H21 H 0.7826 0.0232 0.8989 0.092 Uiso 1 1 calc R
C22 C 0.63795(18) 0.11089(15) 0.88057(14) 0.0668(6) Uani 1 1 d .
H22 H 0.6824 0.1681 0.8841 0.080 Uiso 1 1 calc R
C23 C 0.2503(5) 0.1807(4) 0.9027(4) 0.0640(12) Uani 0.50 1 d P
C24 C 0.1621(5) 0.1469(4) 0.8259(5) 0.0699(13) Uani 0.50 1 d P
C11' C 0.2666(9) 0.4375(7) 0.1695(7) 0.061(2) Uani 0.25 1 d P
C12' C 0.3190(11) 0.4144(7) 0.0842(9) 0.068(3) Uani 0.25 1 d P
C23' C 0.2307(4) 0.1798(3) 0.8182(3) 0.0529(11) Uani 0.50 1 d P
C24' C 0.1782(5) 0.1520(3) 0.9063(4) 0.0584(12) Uani 0.50 1 d P
H11A H 0.2131(19) 0.3833(16) 0.0431(14) 0.086(7) Uiso 1 1 d .
H11B H 0.301(2) 0.4765(17) 0.0520(16) 0.086(7) Uiso 1 1 d .
H12A H 0.285(2) 0.3648(17) 0.2002(16) 0.095(8) Uiso 1 1 d .
H12B H 0.355(2) 0.4527(19) 0.1951(16) 0.096(9) Uiso 1 1 d .
H23A H 0.184(3) 0.213(2) 0.9379(17) 0.113(9) Uiso 1 1 d .
H23B H 0.263(2) 0.1188(17) 0.9454(15) 0.096(7) Uiso 1 1 d .
H24A H 0.154(2) 0.2054(18) 0.7814(17) 0.105(8) Uiso 1 1 d .
H24B H 0.224(2) 0.1156(17) 0.7805(16) 0.099(8) Uiso 1 1 d .

loop_
_atom_site_aniso_label
_atom_site_aniso_U_11
_atom_site_aniso_U_22
_atom_site_aniso_U_33
_atom_site_aniso_U_23
_atom_site_aniso_U_13
_atom_site_aniso_U_12
Cl1 0.0759(4) 0.0704(4) 0.1409(6) -0.0059(4) 0.0199(4) 0.0282(3)
Cl2 0.0742(4) 0.0637(4) 0.1471(7) -0.0039(3) 0.0324(4) -0.0212(3)
O1 0.0520(10) 0.0615(10) 0.221(2) 0.0055(11) 0.0092(10) -0.0068(7)
O2 0.0553(10) 0.0654(10) 0.199(2) -0.0076(11) 0.0213(10) 0.0113(8)
C1 0.0547(11) 0.0463(10) 0.0607(12) -0.0020(9) 0.0115(9) 0.0060(9)
C2 0.0527(12) 0.0460(11) 0.1088(18) 0.0013(11) 0.0198(11) 0.0043(9)
C3 0.0554(12) 0.0505(11) 0.0933(16) 0.0042(11) 0.0117(11) -0.0011(10)
C4 0.0685(13) 0.0453(11) 0.0943(16) -0.0016(10) 0.0183(11) -0.0013(10)
C5 0.0565(12) 0.0514(11) 0.0504(11) -0.0034(8) 0.0136(8) -0.0009(9)
C6 0.0669(13) 0.0508(11) 0.0934(16) -0.0049(11) 0.0130(11) 0.0021(10)
C7 0.0899(17) 0.0465(12) 0.1076(19) -0.0088(11) 0.0200(13) -0.0035(12)
C8 0.0889(17) 0.0622(14) 0.0887(17) -0.0117(12) 0.0196(13) -0.0229(12)
C9 0.0622(14) 0.0775(15) 0.0927(17) -0.0065(13) 0.0123(11) -0.0134(12)
C10 0.0608(13) 0.0584(12) 0.0761(15) -0.0007(10) 0.0163(10) 0.0000(10)
C11 0.058(2) 0.0561(18) 0.067(2) 0.0073(15) 0.0145(16) 0.0097(16)
C12 0.055(2) 0.0525(18) 0.080(3) 0.0018(19) 0.0051(19) 0.0072(16)
C13 0.0566(12) 0.0449(10) 0.0669(13) 0.0006(9) 0.0126(9) -0.0050(9)
C14 0.0554(12) 0.0489(11) 0.1158(18) -0.0009(11) 0.0301(11) -0.0029(9)
C15 0.0561(13) 0.0531(12) 0.0913(16) -0.0011(10) 0.0168(11) 0.0043(10)
C16 0.0755(15) 0.0470(12) 0.142(2) 0.0087(13) 0.0348(14) 0.0015(11)
C17 0.0560(11) 0.0513(11) 0.0519(11) 0.0003(8) 0.0120(8) 0.0016(9)
C18 0.0598(13) 0.0540(12) 0.0966(17) -0.0014(11) 0.0124(11) 0.0002(10)
C19 0.0915(18) 0.0461(12) 0.0943(18) 0.0020(11) 0.0149(13) 0.0040(11)
C20 0.0875(17) 0.0632(14) 0.0675(15) 0.0033(11) 0.0049(11) 0.0251(12)
C21 0.0610(13) 0.0770(16) 0.0916(17) 0.0019(13) 0.0010(11) 0.0125(12)
C22 0.0622(14) 0.0601(13) 0.0774(15) 0.0009(11) 0.0044(10) 0.0007(10)
C23 0.066(3) 0.059(3) 0.069(4) -0.006(2) 0.016(3) -0.001(3)
C24 0.065(3) 0.061(3) 0.084(5) 0.000(3) 0.008(3) -0.003(3)
C11' 0.045(5) 0.062(6) 0.075(8) -0.004(5) 0.001(4) 0.013(4)
C12' 0.061(7) 0.061(6) 0.082(9) 0.010(5) 0.006(6) 0.023(5)
C23' 0.046(3) 0.053(3) 0.060(3) -0.001(2) 0.009(2) -0.007(2)
C24' 0.055(3) 0.056(3) 0.067(4) -0.002(2) 0.018(2) -0.013(2)

loop_
_atom_type_symbol
_atom_type_description
_atom_type_scat_dispersion_real
_atom_type_scat_dispersion_imag
_atom_type_scat_source
C C 0.0033 0.0016 'International Tables Vol C Tables 4.2.6.8 and 6.1.1.4'
H H 0.0000 0.0000 'International Tables Vol C Tables 4.2.6.8 and 6.1.1.4'
O O 0.0106 0.0060 'International Tables Vol C Tables 4.2.6.8 and 6.1.1.4'
Cl Cl 0.1484 0.1585 'International Tables Vol C Tables 4.2.6.8 and 6.1.1.4'

loop_
_geom_angle_atom_site_label_1
_geom_angle_atom_site_label_2
_geom_angle_atom_site_label_3
_geom_angle
C12 Cl1 C12' 35.6(4)
C24' Cl2 C24 37.5(2)
C2 C1 C5 132.23(17)
C2 C1 H1 113.9
C5 C1 H1 113.9
C1 C2 C3 121.35(18)
C1 C2 C11 122.2(2)
C3 C2 C11 115.51(19)
C1 C2 C11' 120.3(4)
C3 C2 C11' 105.8(3)
C11 C2 C11' 46.3(4)
O1 C3 C2 119.84(18)
O1 C3 C4 119.19(18)
C2 C3 C4 120.91(17)
C3 C4 H4A 109.5
C3 C4 H4B 109.5
H4A C4 H4B 109.5
C3 C4 H4C 109.5
H4A C4 H4C 109.5
H4B C4 H4C 109.5
C10 C5 C6 116.76(18)
C10 C5 C1 117.58(17)
C6 C5 C1 125.64(18)
C7 C6 C5 121.04(19)
C7 C6 H6 119.5
C5 C6 H6 119.5
C8 C7 C6 120.4(2)
C8 C7 H7 119.8
C6 C7 H7 119.8
C9 C8 C7 119.6(2)
C9 C8 H8 120.2
C7 C8 H8 120.2
C8 C9 C10 120.2(2)
C8 C9 H9 119.9
C10 C9 H9 119.9
C9 C10 C5 121.9(2)
C9 C10 H10 119.1
C5 C10 H10 119.1
C12' C11 C11' 83.3(9)
C12' C11 C12 47.2(8)
C11' C11 C12 36.6(4)
C12' C11 C2 152.6(9)
C11' C11 C2 71.9(6)
C12 C11 C2 108.5(3)
C12' C11 H11A 86.6(13)
C11' C11 H11A 122.8(13)
C12 C11 H11A 106.8(12)
C2 C11 H11A 116.5(12)
C12' C11 H11B 65.0(14)
C11' C11 H11B 116.1(15)
C12 C11 H11B 97.9(16)
C2 C11 H11B 115.6(15)
H11A C11 H11B 109.5(19)
C11' C12 C12' 93.0(9)
C11' C12 C11 57.0(7)
C12' C12 C11 36.6(6)
C11' C12 Cl1 165.1(8)
C12' C12 Cl1 73.3(7)
C11 C12 Cl1 108.6(3)
C11' C12 H12A 71.9(15)
C12' C12 H12A 130.8(15)
C11 C12 H12A 107.0(15)
Cl1 C12 H12A 112.3(15)
C11' C12 H12B 70.8(17)
C12' C12 H12B 117.5(17)
C11 C12 H12B 105.9(17)
Cl1 C12 H12B 120.5(18)
H12A C12 H12B 102(2)
C14 C13 C17 133.05(18)
C14 C13 H13 113.5
C17 C13 H13 113.5
C13 C14 C15 121.40(18)
C13 C14 C23' 124.3(2)
C15 C14 C23' 110.5(2)
C13 C14 C23 117.8(2)
C15 C14 C23 114.5(2)
C23' C14 C23 45.5(2)
O2 C15 C16 118.88(19)
O2 C15 C14 119.99(19)
C16 C15 C14 121.10(17)
C15 C16 H16A 109.5
C15 C16 H16B 109.5
H16A C16 H16B 109.5
C15 C16 H16C 109.5
H16A C16 H16C 109.5
H16B C16 H16C 109.5
C18 C17 C22 116.82(18)
C18 C17 C13 126.20(18)
C22 C17 C13 116.97(17)
C19 C18 C17 121.6(2)
C19 C18 H18 119.2
C17 C18 H18 119.2
C20 C19 C18 120.1(2)
C20 C19 H19 120.0
C18 C19 H19 120.0
C21 C20 C19 119.53(19)
C21 C20 H20 120.2
C19 C20 H20 120.2
C20 C21 C22 120.3(2)
C20 C21 H21 119.9
C22 C21 H21 119.9
C21 C22 C17 121.7(2)
C21 C22 H22 119.1
C17 C22 H22 119.1
C24' C23 C23' 89.6(6)
C24' C23 C24 52.2(5)
C23' C23 C24 37.5(3)
C24' C23 C14 153.8(7)
C23' C23 C14 66.2(4)
C24 C23 C14 103.5(5)
C24' C23 H23A 58.4(16)
C23' C23 H23A 116.3(15)
C24 C23 H23A 93.7(16)
C14 C23 H23A 122.4(16)
C24' C23 H23B 70.8(14)
C23' C23 H23B 125.5(13)
C24 C23 H23B 103.0(14)
C14 C23 H23B 130.9(14)
H23A C23 H23B 96(2)
C23' C24 C24' 93.2(6)
C23' C24 C23 55.9(5)
C24' C24 C23 37.4(3)
C23' C24 Cl2 159.7(7)
C24' C24 Cl2 68.7(5)
C23 C24 Cl2 105.1(5)
C23' C24 H24A 62.9(15)
C24' C24 H24A 125.1(15)
C23 C24 H24A 103.4(15)
Cl2 C24 H24A 134.8(16)
C23' C24 H24B 62.0(14)
C24' C24 H24B 126.4(14)
C23 C24 H24B 100.1(15)
Cl2 C24 H24B 121.1(14)
H24A C24 H24B 86.8(18)
C12 C11' C11 86.4(9)
C12 C11' C12' 49.2(7)
C11 C11' C12' 37.7(5)
C12 C11' C2 148.0(11)
C11 C11' C2 61.7(5)
C12' C11' C2 98.8(9)
C12 C11' H12A 57.6(15)
C11 C11' H12A 117.0(15)
C12' C11' H12A 94.5(16)
C2 C11' H12A 138.5(16)
C12 C11' H12B 54.0(16)
C11 C11' H12B 115.1(17)
C12' C11' H12B 84.5(17)
C2 C11' H12B 135.0(18)
H12A C11' H12B 85(2)
C11 C12' C12 96.3(11)
C11 C12' C11' 59.0(8)
C12 C12' C11' 37.8(5)
C11 C12' Cl1 160.3(11)
C12 C12' Cl1 71.1(7)
C11' C12' Cl1 108.7(10)
C11 C12' H11A 50.8(12)
C12 C12' H11A 114.6(13)
C11' C12' H11A 92.4(13)
Cl1 C12' H11A 119.9(12)
C11 C12' H11B 59.1(17)
C12 C12' H11B 127.0(18)
C11' C12' H11B 97.8(18)
Cl1 C12' H11B 141(2)
H11A C12' H11B 87(2)
C24 C23' C23 86.6(6)
C24 C23' C24' 50.3(5)
C23 C23' C24' 36.3(3)
C24 C23' C14 154.2(7)
C23 C23' C14 68.3(4)
C24' C23' C14 104.1(4)
C24 C23' H24A 64.9(15)
C23 C23' H24A 124.9(15)
C24' C23' H24A 99.2(16)
C14 C23' H24A 124.8(16)
C24 C23' H24B 68.0(14)
C23 C23' H24B 122.2(14)
C24' C23' H24B 102.8(14)
C14 C23' H24B 130.2(15)
H24A C23' H24B 90.6(18)
C23 C24' C24 90.5(6)
C23 C24' C23' 54.1(5)
C24 C24' C23' 36.5(3)
C23 C24' Cl2 159.2(7)
C24 C24' Cl2 73.7(5)
C23' C24' Cl2 109.8(5)
C23 C24' H23A 68.1(17)
C24 C24' H23A 122.3(17)
C23' C24' H23A 100.1(17)
Cl2 C24' H23A 131.8(19)
C23 C24' H23B 61.1(13)
C24 C24' H23B 120.3(13)
C23' C24' H23B 98.9(13)
Cl2 C24' H23B 115.2(13)
H23A C24' H23B 96(2)

loop_
_geom_bond_atom_site_label_1
_geom_bond_atom_site_label_2
_geom_bond_distance
Cl1 C12 1.804(4)
Cl1 C12' 1.826(12)
Cl2 C24' 1.790(6)
Cl2 C24 1.845(7)
O1 C3 1.212(2)
O2 C15 1.214(2)
C1 C2 1.315(2)
C1 C5 1.464(2)
C1 H1 0.9300
C2 C3 1.479(3)
C2 C11 1.541(4)
C2 C11' 1.664(11)
C3 C4 1.483(2)
C4 H4A 0.9600
C4 H4B 0.9600
C4 H4C 0.9600
C5 C10 1.389(3)
C5 C6 1.391(2)
C6 C7 1.384(3)
C6 H6 0.9300
C7 C8 1.367(3)
C7 H7 0.9300
C8 C9 1.364(3)
C8 H8 0.9300
C9 C10 1.374(3)
C9 H9 0.9300
C10 H10 0.9300
C11 C12' 0.903(10)
C11 C11' 1.265(10)
C11 C12 1.506(5)
C11 H11A 1.03(2)
C11 H11B 0.94(2)
C12 C11' 0.900(9)
C12 C12' 1.111(11)
C12 H12A 0.98(2)
C12 H12B 0.89(3)
C13 C14 1.313(2)
C13 C17 1.464(2)
C13 H13 0.9300
C14 C15 1.478(3)
C14 C23' 1.576(5)
C14 C23 1.601(6)
C15 C16 1.468(3)
C16 H16A 0.9600
C16 H16B 0.9600
C16 H16C 0.9600
C17 C18 1.378(2)
C17 C22 1.388(3)
C18 C19 1.378(3)
C18 H18 0.9300
C19 C20 1.369(3)
C19 H19 0.9300
C20 C21 1.361(3)
C20 H20 0.9300
C21 C22 1.371(3)
C21 H21 0.9300
C22 H22 0.9300
C23 C24' 0.900(5)
C23 C23' 1.230(6)
C23 C24 1.482(8)
C23 H23A 1.04(3)
C23 H23B 1.06(2)
C24 C23' 0.904(5)
C24 C24' 1.171(6)
C24 H24A 1.03(2)
C24 H24B 1.09(2)
C11' C12' 1.466(16)
C11' H12A 1.11(2)
C11' H12B 1.03(2)
C12' H11A 1.30(2)
C12' H11B 0.99(2)
C23' C24' 1.518(7)
C23' H24A 1.02(2)
C23' H24B 1.04(2)
C24' H23A 0.95(3)
C24' H23B 1.14(2)

loop_
_geom_torsion_atom_site_label_1
_geom_torsion_atom_site_label_2
_geom_torsion_atom_site_label_3
_geom_torsion_atom_site_label_4
_geom_torsion
C5 C1 C2 C3 -178.12(19)
C5 C1 C2 C11 13.2(4)
C5 C1 C2 C11' -41.6(5)
C1 C2 C3 O1 169.7(2)
C11 C2 C3 O1 -20.9(3)
C11' C2 C3 O1 27.8(5)
C1 C2 C3 C4 -13.0(3)
C11 C2 C3 C4 156.4(2)
C11' C2 C3 C4 -154.9(4)
C2 C1 C5 C10 -162.4(2)
C2 C1 C5 C6 19.3(3)
C10 C5 C6 C7 1.5(3)
C1 C5 C6 C7 179.9(2)
C5 C6 C7 C8 0.0(4)
C6 C7 C8 C9 -0.8(4)
C7 C8 C9 C10 -0.1(4)
C8 C9 C10 C5 1.7(3)
C6 C5 C10 C9 -2.3(3)
C1 C5 C10 C9 179.17(18)
C1 C2 C11 C12' -129.2(17)
C3 C2 C11 C12' 61.5(18)
C11' C2 C11 C12' -26.3(18)
C1 C2 C11 C11' -102.9(5)
C3 C2 C11 C11' 87.8(5)
C1 C2 C11 C12 -105.1(3)
C3 C2 C11 C12 85.6(3)
C11' C2 C11 C12 -2.2(5)
C12' C11 C12 C11' 168.6(12)
C2 C11 C12 C11' 3.5(8)
C11' C11 C12 C12' -168.6(12)
C2 C11 C12 C12' -165.1(10)
C12' C11 C12 Cl1 -15.7(9)
C11' C11 C12 Cl1 175.7(8)
C2 C11 C12 Cl1 179.15(19)
C12' Cl1 C12 C11' 24(3)
C12' Cl1 C12 C11 9.7(6)
C17 C13 C14 C15 179.3(2)
C17 C13 C14 C23' -24.6(4)
C17 C13 C14 C23 28.6(4)
C13 C14 C15 O2 -179.9(2)
C23' C14 C15 O2 21.0(3)
C23 C14 C15 O2 -28.4(4)
C13 C14 C15 C16 -1.6(3)
C23' C14 C15 C16 -160.7(3)
C23 C14 C15 C16 149.9(3)
C14 C13 C17 C18 8.6(4)
C14 C13 C17 C22 -172.6(2)
C22 C17 C18 C19 0.0(3)
C13 C17 C18 C19 178.8(2)
C17 C18 C19 C20 -0.4(3)
C18 C19 C20 C21 0.9(3)
C19 C20 C21 C22 -0.9(3)
C20 C21 C22 C17 0.6(3)
C18 C17 C22 C21 -0.1(3)
C13 C17 C22 C21 -179.03(18)
C13 C14 C23 C24' -135.6(13)
C15 C14 C23 C24' 71.7(14)
C23' C14 C23 C24' -23.6(13)
C13 C14 C23 C23' -112.1(3)
C15 C14 C23 C23' 95.3(3)
C13 C14 C23 C24 -115.8(3)
C15 C14 C23 C24 91.5(4)
C23' C14 C23 C24 -3.8(3)
C24' C23 C24 C23' 174.7(8)
C14 C23 C24 C23' 5.7(5)
C23' C23 C24 C24' -174.7(8)
C14 C23 C24 C24' -169.1(7)
C24' C23 C24 Cl2 -13.2(5)
C23' C23 C24 Cl2 172.1(6)
C14 C23 C24 Cl2 177.7(3)
C24' Cl2 C24 C23' 27.8(17)
C24' Cl2 C24 C23 8.6(3)
C12' C12 C11' C11 6.8(7)
Cl1 C12 C11' C11 -16(3)
C11 C12 C11' C12' -6.8(7)
Cl1 C12 C11' C12' -23(3)
C12' C12 C11' C2 1.0(18)
C11 C12 C11' C2 -5.8(13)
Cl1 C12 C11' C2 -22(4)
C12' C11 C11' C12 -8.4(9)
C2 C11 C11' C12 -176.5(8)
C12 C11 C11' C12' 8.4(9)
C2 C11 C11' C12' -168.1(8)
C12' C11 C11' C2 168.1(8)
C12 C11 C11' C2 176.5(8)
C1 C2 C11' C12 113.8(17)
C3 C2 C11' C12 -103.8(17)
C11 C2 C11' C12 6.5(15)
C1 C2 C11' C11 107.2(4)
C3 C2 C11' C11 -110.4(4)
C1 C2 C11' C12' 114.5(6)
C3 C2 C11' C12' -103.1(6)
C11 C2 C11' C12' 7.3(5)
C11' C11 C12' C12 6.8(7)
C2 C11 C12' C12 32(2)
C12 C11 C12' C11' -6.8(7)
C2 C11 C12' C11' 25.1(17)
C11' C11 C12' Cl1 56(3)
C12 C11 C12' Cl1 49(3)
C2 C11 C12' Cl1 81(4)
C11' C12 C12' C11 -9.6(10)
Cl1 C12 C12' C11 164.4(9)
C11 C12 C12' C11' 9.6(10)
Cl1 C12 C12' C11' 174.0(7)
C11' C12 C12' Cl1 -174.0(7)
C11 C12 C12' Cl1 -164.4(9)
C12 C11' C12' C11 168.9(12)
C2 C11' C12' C11 -10.6(7)
C11 C11' C12' C12 -168.9(12)
C2 C11' C12' C12 -179.5(10)
C12 C11' C12' Cl1 6.0(7)
C11 C11' C12' Cl1 -162.9(11)
C2 C11' C12' Cl1 -173.5(5)
C12 Cl1 C12' C11 -52(3)
C12 Cl1 C12' C11' -3.9(5)
C24' C24 C23' C23 3.2(5)
Cl2 C24 C23' C23 -22.6(19)
C23 C24 C23' C24' -3.2(5)
Cl2 C24 C23' C24' -25.8(16)
C24' C24 C23' C14 -9.7(15)
C23 C24 C23' C14 -12.9(11)
Cl2 C24 C23' C14 -36(3)
C24' C23 C23' C24 -4.2(6)
C14 C23 C23' C24 -174.0(5)
C24 C23 C23' C24' 4.2(6)
C14 C23 C23' C24' -169.8(5)
C24' C23 C23' C14 169.8(5)
C24 C23 C23' C14 174.0(5)
C13 C14 C23' C24 110.9(13)
C15 C14 C23' C24 -90.8(13)
C23 C14 C23' C24 13.9(12)
C13 C14 C23' C23 97.0(4)
C15 C14 C23' C23 -104.7(3)
C13 C14 C23' C24' 103.2(4)
C15 C14 C23' C24' -98.5(3)
C23 C14 C23' C24' 6.2(3)
C23' C23 C24' C24 3.2(5)
C14 C23 C24' C24 24.6(15)
C24 C23 C24' C23' -3.2(5)
C14 C23 C24' C23' 21.4(12)
C23' C23 C24' Cl2 43.1(19)
C24 C23 C24' Cl2 39.9(17)
C14 C23 C24' Cl2 64(2)
C23' C24 C24' C23 -4.4(7)
Cl2 C24 C24' C23 166.3(5)
C23 C24 C24' C23' 4.4(7)
Cl2 C24 C24' C23' 170.7(5)
C23' C24 C24' Cl2 -170.7(5)
C23 C24 C24' Cl2 -166.3(5)
C24 C23' C24' C23 174.6(8)
C14 C23' C24' C23 -9.7(5)
C23 C23' C24' C24 -174.6(8)
C14 C23' C24' C24 175.6(7)
C24 C23' C24' Cl2 9.5(5)
C23 C23' C24' Cl2 -165.1(7)
C14 C23' C24' Cl2 -174.8(3)
C24 Cl2 C24' C23 -41.9(18)
C24 Cl2 C24' C23' -5.9(3)
